data_7133474
loop_
_publ_author_name
'Cai, Zhuoer'
'Yinan, Zhang'
'Chen, Jian'
'He, Xiaofan'
'Zhang, Ziyue'
'Hua, Xiu-Ni'
'Sun, Baiwang'

_publ_section_title
;
 Symmetry breaking through molecular engineering to achieve "on-off-on"
 nonlinear optical switch in a [SnCl<sub>6</sub>]<sup>2-</sup> framework.
;
_journal_issue 70
_journal_name_full 'Chemical communications (Cambridge, England)'
_journal_page_first 9412
_journal_page_last 9415
_journal_paper_doi 10.1039/d4cc03006k
_journal_volume 60
_journal_year 2024
_chemical_formula_moiety '4(Cl1.5 Sn0.25), 2(C4 H12 N)'
_chemical_formula_sum 'C8 H24 Cl6 N2 Sn'
_chemical_formula_weight 479.68
_space_group_crystal_system cubic
_space_group_IT_number 225
_space_group_name_Hall '-F 4 2 3'
_space_group_name_H-M_alt 'F m -3 m'
_atom_sites_solution_hydrogens geom
_atom_sites_solution_primary dual
_audit_creation_date 2024-06-07
_audit_creation_method
;
Olex2 1.5
(compiled 2024.02.16 svn.r378c4104 for OlexSys, GUI svn.r6928)
;
_audit_update_record
;
2024-06-08 deposited with the CCDC.	2024-08-07 downloaded from the CCDC.
;
_cell_angle_alpha 90
_cell_angle_beta 90
_cell_angle_gamma 90
_cell_formula_units_Z 4
_cell_length_a 13.017(6)
_cell_length_b 13.017(6)
_cell_length_c 13.017(6)
_cell_measurement_reflns_used 1663
_cell_measurement_temperature 400.00
_cell_measurement_theta_max 23.655
_cell_measurement_theta_min 5.195
_cell_volume 2205.6(18)
_computing_cell_refinement 'SAINT V8.40A (Bruker, 2019)'
_computing_data_reduction 'SAINT V8.40A (Bruker, 2019)'
_computing_molecular_graphics 'Olex2 1.5 (Dolomanov et al., 2009)'
_computing_publication_material 'Olex2 1.5 (Dolomanov et al., 2009)'
_computing_structure_refinement 'SHELXL 2018/3 (Sheldrick, 2015)'
_computing_structure_solution 'SHELXT 2018/2 (Sheldrick, 2018)'
_diffrn_ambient_temperature 400.00
_diffrn_detector 'CCD area detector'
_diffrn_detector_area_resol_mean 5.6
_diffrn_detector_type 'Bruker SMART CCD 6000 area detector'
_diffrn_measured_fraction_theta_full 0.970
_diffrn_measured_fraction_theta_max 0.976
_diffrn_measurement_device 'three-circle diffractometer'
_diffrn_measurement_device_type 'Bruker SMART CCD 6000 area detector'
_diffrn_measurement_method '\w scans'
_diffrn_radiation_monochromator graphite
_diffrn_radiation_probe x-ray
_diffrn_radiation_type MoK\a
_diffrn_radiation_wavelength 0.71073
_diffrn_reflns_av_R_equivalents 0.0668
_diffrn_reflns_av_unetI/netI 0.0360
_diffrn_reflns_Laue_measured_fraction_full 0.970
_diffrn_reflns_Laue_measured_fraction_max 0.976
_diffrn_reflns_limit_h_max 15
_diffrn_reflns_limit_h_min -16
_diffrn_reflns_limit_k_max 16
_diffrn_reflns_limit_k_min -14
_diffrn_reflns_limit_l_max 16
_diffrn_reflns_limit_l_min -16
_diffrn_reflns_number 4152
_diffrn_reflns_point_group_measured_fraction_full 0.970
_diffrn_reflns_point_group_measured_fraction_max 0.976
_diffrn_reflns_theta_full 25.242
_diffrn_reflns_theta_max 27.340
_diffrn_reflns_theta_min 5.195
_diffrn_source 'sealed X-ray tube'
_diffrn_source_current 1.4
_diffrn_source_power 0.07
_diffrn_source_target Mo
_diffrn_source_voltage 50.0
_exptl_absorpt_coefficient_mu 1.873
_exptl_absorpt_correction_T_max 0.0949
_exptl_absorpt_correction_T_min 0.0460
_exptl_absorpt_correction_type none
_exptl_absorpt_process_details
;
SADABS-2016/2 (Bruker,2016/2) was used for absorption correction.
wR2(int) was 0.1284 before and 0.0841 after correction.
The Ratio of minimum to maximum transmission is 0.4847.
The \l/2 correction factor is Not present.
;
_exptl_crystal_colour 'clear light colourless'
_exptl_crystal_colour_lustre clear
_exptl_crystal_colour_modifier light
_exptl_crystal_colour_primary colourless
_exptl_crystal_density_diffrn 1.445
_exptl_crystal_description block
_exptl_crystal_F_000 952
_exptl_crystal_size_max 0.15
_exptl_crystal_size_mid 0.14
_exptl_crystal_size_min 0.12
_refine_diff_density_max 0.239
_refine_diff_density_min -0.485
_refine_diff_density_rms 0.072
_refine_ls_extinction_method none
_refine_ls_goodness_of_fit_ref 1.225
_refine_ls_hydrogen_treatment constr
_refine_ls_matrix_type full
_refine_ls_number_parameters 10
_refine_ls_number_reflns 161
_refine_ls_number_restraints 0
_refine_ls_restrained_S_all 1.225
_refine_ls_R_factor_all 0.0437
_refine_ls_R_factor_gt 0.0429
_refine_ls_shift/su_max 0.000
_refine_ls_shift/su_mean 0.000
_refine_ls_structure_factor_coef Fsqd
_refine_ls_weighting_details 'w=1/[\s^2^(Fo^2^)+(0.0939P)^2^+0.6933P] where P=(Fo^2^+2Fc^2^)/3'
_refine_ls_weighting_scheme calc
_refine_ls_wR_factor_gt 0.1422
_refine_ls_wR_factor_ref 0.1445
_reflns_Friedel_coverage 0.000
_reflns_number_gt 157
_reflns_number_total 161
_reflns_threshold_expression 'I > 2\s(I)'
_cod_data_source_file d4cc03006k2.cif
_cod_data_source_block tmasncl400
_cod_depositor_comments 'Adding full bibliography for 7133473--7133477.cif.'
_cod_original_cell_volume 2205(3)
_cod_database_code 7133474
_shelx_shelxl_version_number 2018/3
_shelx_space_group_comment
;
The symmetry employed for this shelxl refinement is uniquely defined
by the following loop, which should always be used as a source of
symmetry information in preference to the above space-group names.
They are only intended as comments.
;
_shelx_estimated_absorpt_t_max 0.807
_shelx_estimated_absorpt_t_min 0.766
_olex2_refinement_description
;
1. Fixed Uiso
 At 1.5 times of:
  All C(H,H,H) groups
2. Others
 Fixed Sof: H1B(0.166667) H1A(0.166667) H1C(0.166667)
3.a Idealised Me refined as rotating group:
 C1(H1B,H1A,H1C)
;
_olex2_submission_special_instructions 'No special instructions were received'

loop_
_space_group_symop_operation_xyz
'x, y, z'
'-x, -y, z'
'-x, y, -z'
'x, -y, -z'
'z, x, y'
'z, -x, -y'
'-z, -x, y'
'-z, x, -y'
'y, z, x'
'-y, z, -x'
'y, -z, -x'
'-y, -z, x'
'y, x, -z'
'-y, -x, -z'
'y, -x, z'
'-y, x, z'
'x, z, -y'
'-x, z, y'
'-x, -z, -y'
'x, -z, y'
'z, y, -x'
'z, -y, x'
'-z, y, x'
'-z, -y, -x'
'x, y+1/2, z+1/2'
'-x, -y+1/2, z+1/2'
'-x, y+1/2, -z+1/2'
'x, -y+1/2, -z+1/2'
'z, x+1/2, y+1/2'
'z, -x+1/2, -y+1/2'
'-z, -x+1/2, y+1/2'
'-z, x+1/2, -y+1/2'
'y, z+1/2, x+1/2'
'-y, z+1/2, -x+1/2'
'y, -z+1/2, -x+1/2'
'-y, -z+1/2, x+1/2'
'y, x+1/2, -z+1/2'
'-y, -x+1/2, -z+1/2'
'y, -x+1/2, z+1/2'
'-y, x+1/2, z+1/2'
'x, z+1/2, -y+1/2'
'-x, z+1/2, y+1/2'
'-x, -z+1/2, -y+1/2'
'x, -z+1/2, y+1/2'
'z, y+1/2, -x+1/2'
'z, -y+1/2, x+1/2'
'-z, y+1/2, x+1/2'
'-z, -y+1/2, -x+1/2'
'x+1/2, y, z+1/2'
'-x+1/2, -y, z+1/2'
'-x+1/2, y, -z+1/2'
'x+1/2, -y, -z+1/2'
'z+1/2, x, y+1/2'
'z+1/2, -x, -y+1/2'
'-z+1/2, -x, y+1/2'
'-z+1/2, x, -y+1/2'
'y+1/2, z, x+1/2'
'-y+1/2, z, -x+1/2'
'y+1/2, -z, -x+1/2'
'-y+1/2, -z, x+1/2'
'y+1/2, x, -z+1/2'
'-y+1/2, -x, -z+1/2'
'y+1/2, -x, z+1/2'
'-y+1/2, x, z+1/2'
'x+1/2, z, -y+1/2'
'-x+1/2, z, y+1/2'
'-x+1/2, -z, -y+1/2'
'x+1/2, -z, y+1/2'
'z+1/2, y, -x+1/2'
'z+1/2, -y, x+1/2'
'-z+1/2, y, x+1/2'
'-z+1/2, -y, -x+1/2'
'x+1/2, y+1/2, z'
'-x+1/2, -y+1/2, z'
'-x+1/2, y+1/2, -z'
'x+1/2, -y+1/2, -z'
'z+1/2, x+1/2, y'
'z+1/2, -x+1/2, -y'
'-z+1/2, -x+1/2, y'
'-z+1/2, x+1/2, -y'
'y+1/2, z+1/2, x'
'-y+1/2, z+1/2, -x'
'y+1/2, -z+1/2, -x'
'-y+1/2, -z+1/2, x'
'y+1/2, x+1/2, -z'
'-y+1/2, -x+1/2, -z'
'y+1/2, -x+1/2, z'
'-y+1/2, x+1/2, z'
'x+1/2, z+1/2, -y'
'-x+1/2, z+1/2, y'
'-x+1/2, -z+1/2, -y'
'x+1/2, -z+1/2, y'
'z+1/2, y+1/2, -x'
'z+1/2, -y+1/2, x'
'-z+1/2, y+1/2, x'
'-z+1/2, -y+1/2, -x'
'-x, -y, -z'
'x, y, -z'
'x, -y, z'
'-x, y, z'
'-z, -x, -y'
'-z, x, y'
'z, x, -y'
'z, -x, y'
'-y, -z, -x'
'y, -z, x'
'-y, z, x'
'y, z, -x'
'-y, -x, z'
'y, x, z'
'-y, x, -z'
'y, -x, -z'
'-x, -z, y'
'x, -z, -y'
'x, z, y'
'-x, z, -y'
'-z, -y, x'
'-z, y, -x'
'z, -y, -x'
'z, y, x'
'-x, -y+1/2, -z+1/2'
'x, y+1/2, -z+1/2'
'x, -y+1/2, z+1/2'
'-x, y+1/2, z+1/2'
'-z, -x+1/2, -y+1/2'
'-z, x+1/2, y+1/2'
'z, x+1/2, -y+1/2'
'z, -x+1/2, y+1/2'
'-y, -z+1/2, -x+1/2'
'y, -z+1/2, x+1/2'
'-y, z+1/2, x+1/2'
'y, z+1/2, -x+1/2'
'-y, -x+1/2, z+1/2'
'y, x+1/2, z+1/2'
'-y, x+1/2, -z+1/2'
'y, -x+1/2, -z+1/2'
'-x, -z+1/2, y+1/2'
'x, -z+1/2, -y+1/2'
'x, z+1/2, y+1/2'
'-x, z+1/2, -y+1/2'
'-z, -y+1/2, x+1/2'
'-z, y+1/2, -x+1/2'
'z, -y+1/2, -x+1/2'
'z, y+1/2, x+1/2'
'-x+1/2, -y, -z+1/2'
'x+1/2, y, -z+1/2'
'x+1/2, -y, z+1/2'
'-x+1/2, y, z+1/2'
'-z+1/2, -x, -y+1/2'
'-z+1/2, x, y+1/2'
'z+1/2, x, -y+1/2'
'z+1/2, -x, y+1/2'
'-y+1/2, -z, -x+1/2'
'y+1/2, -z, x+1/2'
'-y+1/2, z, x+1/2'
'y+1/2, z, -x+1/2'
'-y+1/2, -x, z+1/2'
'y+1/2, x, z+1/2'
'-y+1/2, x, -z+1/2'
'y+1/2, -x, -z+1/2'
'-x+1/2, -z, y+1/2'
'x+1/2, -z, -y+1/2'
'x+1/2, z, y+1/2'
'-x+1/2, z, -y+1/2'
'-z+1/2, -y, x+1/2'
'-z+1/2, y, -x+1/2'
'z+1/2, -y, -x+1/2'
'z+1/2, y, x+1/2'
'-x+1/2, -y+1/2, -z'
'x+1/2, y+1/2, -z'
'x+1/2, -y+1/2, z'
'-x+1/2, y+1/2, z'
'-z+1/2, -x+1/2, -y'
'-z+1/2, x+1/2, y'
'z+1/2, x+1/2, -y'
'z+1/2, -x+1/2, y'
'-y+1/2, -z+1/2, -x'
'y+1/2, -z+1/2, x'
'-y+1/2, z+1/2, x'
'y+1/2, z+1/2, -x'
'-y+1/2, -x+1/2, z'
'y+1/2, x+1/2, z'
'-y+1/2, x+1/2, -z'
'y+1/2, -x+1/2, -z'
'-x+1/2, -z+1/2, y'
'x+1/2, -z+1/2, -y'
'x+1/2, z+1/2, y'
'-x+1/2, z+1/2, -y'
'-z+1/2, -y+1/2, x'
'-z+1/2, y+1/2, -x'
'z+1/2, -y+1/2, -x'
'z+1/2, y+1/2, x'

loop_
_atom_site_label
_atom_site_type_symbol
_atom_site_fract_x
_atom_site_fract_y
_atom_site_fract_z
_atom_site_U_iso_or_equiv
_atom_site_adp_type
_atom_site_occupancy
_atom_site_site_symmetry_order
_atom_site_calc_flag
_atom_site_refinement_flags_posn
_atom_site_refinement_flags_adp
_atom_site_refinement_flags_occupancy
_atom_site_disorder_assembly
_atom_site_disorder_group
Sn01 Sn 0.500000 0.500000 0.500000 0.0904(8) Uani 1 48 d S T P . .
Cl02 Cl 0.500000 0.6868(3) 0.500000 0.1476(12) Uani 1 8 d S T P . .
N003 N 0.750000 0.750000 0.750000 0.094(3) Uani 1 24 d S T P . .
C1 C 0.8167(6) 0.8167(6) 0.8167(6) 0.204(6) Uani 1 6 d S T P . .
H1B H 0.776623 0.872517 0.843428 0.306 Uiso 0.1667 1 calc R U P A -1
H1A H 0.872517 0.843428 0.776623 0.306 Uiso 0.1667 1 calc R U P A -1
H1C H 0.843428 0.776623 0.872517 0.306 Uiso 0.1667 1 calc R U P A -1

loop_
_atom_site_aniso_label
_atom_site_aniso_U_11
_atom_site_aniso_U_22
_atom_site_aniso_U_33
_atom_site_aniso_U_23
_atom_site_aniso_U_13
_atom_site_aniso_U_12
Sn01 0.0904(8) 0.0904(8) 0.0904(8) 0.000 0.000 0.000
Cl02 0.1768(18) 0.0892(16) 0.1768(18) 0.000 0.000 0.000
N003 0.094(3) 0.094(3) 0.094(3) 0.000 0.000 0.000
C1 0.204(6) 0.204(6) 0.204(6) -0.048(5) -0.048(5) -0.048(5)

loop_
_atom_type_symbol
_atom_type_description
_atom_type_scat_dispersion_real
_atom_type_scat_dispersion_imag
_atom_type_scat_source
C C 0.0033 0.0016 'International Tables Vol C Tables 4.2.6.8 and 6.1.1.4'
H H 0.0000 0.0000 'International Tables Vol C Tables 4.2.6.8 and 6.1.1.4'
Cl Cl 0.1484 0.1585 'International Tables Vol C Tables 4.2.6.8 and 6.1.1.4'
N N 0.0061 0.0033 'International Tables Vol C Tables 4.2.6.8 and 6.1.1.4'
Sn Sn -0.6537 1.4246 'International Tables Vol C Tables 4.2.6.8 and 6.1.1.4'

loop_
_geom_angle_atom_site_label_1
_geom_angle_atom_site_label_2
_geom_angle_atom_site_label_3
_geom_angle
_geom_angle_site_symmetry_1
_geom_angle_site_symmetry_3
_geom_angle_publ_flag
Cl02 Sn01 Cl02 90.0 . 105_666 ?
Cl02 Sn01 Cl02 90.0 97_666 101_666 ?
Cl02 Sn01 Cl02 90.0 97_666 9 ?
Cl02 Sn01 Cl02 180.0 . 97_666 ?
Cl02 Sn01 Cl02 90.0 . 9 ?
Cl02 Sn01 Cl02 90.000(1) 105_666 97_666 ?
Cl02 Sn01 Cl02 90.0 105_666 101_666 ?
Cl02 Sn01 Cl02 90.0 . 5 ?
Cl02 Sn01 Cl02 180.0 5 101_666 ?
Cl02 Sn01 Cl02 90.0 105_666 5 ?
Cl02 Sn01 Cl02 180.0 105_666 9 ?
Cl02 Sn01 Cl02 90.0 97_666 5 ?
Cl02 Sn01 Cl02 90.0 101_666 9 ?
Cl02 Sn01 Cl02 90.0 . 101_666 ?
Cl02 Sn01 Cl02 90.0 5 9 ?
C1 N003 C1 109.471(1) 28_566 51_656 ?
C1 N003 C1 109.471(4) 51_656 . ?
C1 N003 C1 109.471(6) 28_566 . ?
C1 N003 C1 109.471(1) 28_566 74_665 ?
C1 N003 C1 109.471(3) 51_656 74_665 ?
C1 N003 C1 109.471(2) 74_665 . ?
N003 C1 H1B 109.5 . . ?
N003 C1 H1A 109.5 . . ?
N003 C1 H1C 109.5 . . ?
H1B C1 H1A 109.5 . . ?
H1B C1 H1C 109.5 . . ?
H1A C1 H1C 109.5 . . ?

loop_
_geom_bond_atom_site_label_1
_geom_bond_atom_site_label_2
_geom_bond_distance
_geom_bond_site_symmetry_2
_geom_bond_publ_flag
Sn01 Cl02 2.432(3) . ?
Sn01 Cl02 2.432(4) 9 ?
Sn01 Cl02 2.432(3) 5 ?
Sn01 Cl02 2.432(4) 105_666 ?
Sn01 Cl02 2.432(3) 97_666 ?
Sn01 Cl02 2.432(3) 101_666 ?
N003 C1 1.503(14) 51_656 ?
N003 C1 1.503(15) . ?
N003 C1 1.503(14) 74_665 ?
N003 C1 1.503(14) 28_566 ?
C1 H1B 0.9600 . ?
C1 H1A 0.9600 . ?
C1 H1C 0.9600 . ?
